data_1573142
loop_
_publ_author_name
'Yadav, Jyoti'
'Konar, Sanjit'

_publ_section_title
;
 Spin State Modulation and Kinetic Control of Thermal Contraction in a
 [Fe2Co2] Discrete Prussian Blue Analogue
;
_journal_name_full 'Chemical Science'
_journal_paper_doi 10.1039/D4SC05792A
_journal_year 2024
_chemical_formula_moiety 'C36 H22 B Co F10 Fe N15, Cl O4'
_chemical_formula_sum 'C36 H22 B Cl Co F10 Fe N15 O4'
_chemical_formula_weight 1079.72
_space_group_crystal_system monoclinic
_space_group_IT_number 14
_space_group_name_Hall '-P 2ybc'
_space_group_name_H-M_alt 'P 1 21/c 1'
_atom_sites_solution_hydrogens geom
_audit_creation_date 2023-12-17
_audit_creation_method
;
Olex2 1.2
(compiled 2018.05.29 svn.r3508 for OlexSys, GUI svn.r5506)
;
_audit_update_record
;
2023-12-21 deposited with the CCDC.	2024-11-10 downloaded from the CCDC.
;
_cell_angle_alpha 90
_cell_angle_beta 109.286(5)
_cell_angle_gamma 90
_cell_formula_units_Z 4
_cell_length_a 14.768(3)
_cell_length_b 22.615(6)
_cell_length_c 14.318(4)
_cell_measurement_reflns_used 1395
_cell_measurement_temperature 117.00
_cell_measurement_theta_max 19.09
_cell_measurement_theta_min 2.35
_cell_volume 4514(2)
_computing_cell_refinement 'SAINT V8.40A (?, 2016)'
_computing_data_reduction 'SAINT V8.40A (?, 2016)'
_computing_molecular_graphics 'Olex2 (Dolomanov et al., 2009)'
_computing_publication_material 'Olex2 (Dolomanov et al., 2009)'
_computing_structure_refinement 'ShelXL (Sheldrick, 2015)'
_computing_structure_solution 'SHELXT 2014/5 (Sheldrick, 2014)'
_diffrn_ambient_temperature 117.0
_diffrn_measured_fraction_theta_full 0.992
_diffrn_measured_fraction_theta_max 0.992
_diffrn_measurement_device_type 'Bruker APEX-II CCD'
_diffrn_measurement_method '\f and \w scans'
_diffrn_radiation_type MoK\a
_diffrn_radiation_wavelength 0.71073
_diffrn_reflns_av_R_equivalents 0.1770
_diffrn_reflns_av_unetI/netI 0.1738
_diffrn_reflns_Laue_measured_fraction_full 0.992
_diffrn_reflns_Laue_measured_fraction_max 0.992
_diffrn_reflns_limit_h_max 17
_diffrn_reflns_limit_h_min -17
_diffrn_reflns_limit_k_max 26
_diffrn_reflns_limit_k_min -26
_diffrn_reflns_limit_l_max 15
_diffrn_reflns_limit_l_min -17
_diffrn_reflns_number 28123
_diffrn_reflns_point_group_measured_fraction_full 0.992
_diffrn_reflns_point_group_measured_fraction_max 0.992
_diffrn_reflns_theta_full 25.093
_diffrn_reflns_theta_max 25.093
_diffrn_reflns_theta_min 2.319
_diffrn_standards_number 0
_exptl_absorpt_coefficient_mu 0.846
_exptl_absorpt_correction_T_max 0.7452
_exptl_absorpt_correction_T_min 0.5133
_exptl_absorpt_correction_type multi-scan
_exptl_absorpt_process_details
;
SADABS-2016/2 (Bruker,2016/2) was used for absorption correction.
wR2(int) was 0.0809 before and 0.0619 after correction.
The Ratio of minimum to maximum transmission is 0.6888.
The \l/2 correction factor is Not present.
;
_exptl_crystal_colour Red
_exptl_crystal_density_diffrn 1.589
_exptl_crystal_description Plate
_exptl_crystal_F_000 2160
_exptl_crystal_preparation 'Magnetic properties'
_exptl_crystal_size_max 0.18
_exptl_crystal_size_mid 0.17
_exptl_crystal_size_min 0.02
_refine_diff_density_max 0.545
_refine_diff_density_min -0.397
_refine_diff_density_rms 0.097
_refine_ls_extinction_method none
_refine_ls_goodness_of_fit_ref 1.015
_refine_ls_hydrogen_treatment constr
_refine_ls_matrix_type full
_refine_ls_number_parameters 622
_refine_ls_number_reflns 7966
_refine_ls_number_restraints 0
_refine_ls_restrained_S_all 1.015
_refine_ls_R_factor_all 0.1714
_refine_ls_R_factor_gt 0.0707
_refine_ls_shift/su_max 0.000
_refine_ls_shift/su_mean 0.000
_refine_ls_structure_factor_coef Fsqd
_refine_ls_weighting_details 'w=1/[\s^2^(Fo^2^)+(0.0480P)^2^+0.1046P] where P=(Fo^2^+2Fc^2^)/3'
_refine_ls_weighting_scheme calc
_refine_ls_wR_factor_gt 0.1326
_refine_ls_wR_factor_ref 0.1738
_reflns_Friedel_coverage 0.000
_reflns_number_gt 3856
_reflns_number_total 7966
_reflns_threshold_expression 'I > 2\s(I)'
_cod_data_source_file d4sc05792a3.cif
_cod_data_source_block 1
_cod_original_cell_volume 4513.6(19)
_cod_database_code 1573142
_shelx_shelxl_version_number 2018/1
_shelx_space_group_comment
;
The symmetry employed for this shelxl refinement is uniquely defined
by the following loop, which should always be used as a source of
symmetry information in preference to the above space-group names.
They are only intended as comments.
;
_olex2_refinement_description
;
1. Fixed Uiso
 At 1.2 times of:
  All B(H) groups, All C(H) groups, All N(H,H) groups
2.a Ternary CH refined with riding coordinates:
 B1(H1)
2.b Aromatic/amide H refined with riding coordinates:
 C8(H8), C9(H9), C10(H10), C21(H21), C5(H5), C4(H4), C23(H23), C24(H24),
 C6(H6), C11(H11), C3(H3), C7(H7), C36(H36), C34(H34), C33(H33), C22(H22),
 C35(H35)
2.c X=CH2 refined with riding coordinates:
 N14(H14A,H14B), N11(H11A,H11B)
;
_olex2_submission_special_instructions 'No special instructions were received'

loop_
_space_group_symop_operation_xyz
'x, y, z'
'-x, y+1/2, -z+1/2'
'-x, -y, -z'
'x, -y-1/2, z-1/2'

loop_
_atom_site_label
_atom_site_type_symbol
_atom_site_fract_x
_atom_site_fract_y
_atom_site_fract_z
_atom_site_U_iso_or_equiv
_atom_site_adp_type
_atom_site_occupancy
_atom_site_site_symmetry_order
_atom_site_calc_flag
_atom_site_refinement_flags_posn
_atom_site_refinement_flags_adp
_atom_site_refinement_flags_occupancy
_atom_site_disorder_assembly
_atom_site_disorder_group
Co1 Co 0.29185(7) 0.46418(4) 0.77011(7) 0.0308(3) Uani 1 1 d . . . . .
Fe1 Fe 0.49259(7) 0.63556(5) 0.93147(7) 0.0310(3) Uani 1 1 d . . . . .
Cl1 Cl 0.92808(13) 0.28191(9) 0.57905(15) 0.0446(5) Uani 1 1 d . . . . .
F1 F 0.0376(3) 0.44920(18) 0.6272(3) 0.0474(12) Uani 1 1 d . . . . .
F6 F 0.1489(3) 0.4159(2) 0.5004(3) 0.0576(13) Uani 1 1 d . . . . .
F10 F 0.3770(3) 0.5687(2) 0.5844(3) 0.0587(13) Uani 1 1 d . . . . .
F2 F -0.1213(3) 0.4561(2) 0.6759(3) 0.0577(13) Uani 1 1 d . . . . .
F5 F 0.1795(3) 0.3295(2) 0.9059(4) 0.0695(15) Uani 1 1 d . . . . .
F7 F 0.2032(4) 0.3878(2) 0.3460(4) 0.0796(17) Uani 1 1 d . . . . .
N6 N 0.4099(4) 0.6209(3) 1.0123(4) 0.0319(14) Uani 1 1 d . . . . .
N15 N 0.1941(4) 0.5269(2) 0.7933(4) 0.0330(15) Uani 1 1 d . . . . .
N12 N 0.3699(4) 0.4000(3) 0.7223(4) 0.0323(14) Uani 1 1 d . . . . .
O1 O 0.9950(4) 0.2619(2) 0.6719(4) 0.0573(17) Uani 1 1 d . . . . .
N5 N 0.3562(4) 0.6654(3) 1.0294(4) 0.0337(15) Uani 1 1 d . . . . .
N8 N 0.3856(4) 0.6801(2) 0.8381(4) 0.0295(14) Uani 1 1 d . . . . .
O2 O 0.9803(4) 0.3113(2) 0.5244(4) 0.0567(16) Uani 1 1 d . . . . .
F9 F 0.4321(4) 0.5393(3) 0.4298(4) 0.0810(17) Uani 1 1 d . . . . .
O3 O 0.8620(4) 0.3234(2) 0.5983(4) 0.0532(15) Uani 1 1 d . . . . .
N2 N 0.6529(4) 0.5660(3) 1.0822(4) 0.0336(15) Uani 1 1 d . . . . .
N13 N 0.2349(4) 0.5056(3) 0.6313(4) 0.0332(15) Uani 1 1 d . . . . .
O4 O 0.8775(4) 0.2318(2) 0.5258(4) 0.0563(16) Uani 1 1 d . . . . .
F3 F -0.1317(3) 0.4022(3) 0.8393(4) 0.0830(18) Uani 1 1 d . . . . .
N9 N 0.4056(4) 0.5260(3) 0.8121(4) 0.0352(15) Uani 1 1 d . . . . .
N3 N 0.5342(4) 0.7091(2) 1.0064(4) 0.0299(14) Uani 1 1 d . . . . .
N10 N 0.2000(4) 0.3891(3) 0.7419(4) 0.0319(14) Uani 1 1 d . . . . .
N7 N 0.3360(4) 0.7198(3) 0.8742(4) 0.0330(15) Uani 1 1 d . . . . .
F8 F 0.3458(4) 0.4491(3) 0.3088(4) 0.0926(19) Uani 1 1 d . . . . .
N4 N 0.4689(4) 0.7452(3) 1.0249(4) 0.0343(15) Uani 1 1 d . . . . .
F4 F 0.0216(4) 0.3390(3) 0.9560(4) 0.103(2) Uani 1 1 d . . . . .
N1 N 0.6341(5) 0.6568(3) 0.8175(5) 0.0427(17) Uani 1 1 d . . . . .
N14 N 0.1427(4) 0.5856(3) 0.5485(4) 0.0445(17) Uani 1 1 d . . . . .
H14A H 0.156335 0.578893 0.494068 0.053 Uiso 1 1 calc R . . . .
H14B H 0.105198 0.615406 0.550997 0.053 Uiso 1 1 calc R . . . .
C2 C 0.5936(5) 0.5915(3) 1.0216(5) 0.0296(17) Uani 1 1 d . . . . .
N11 N 0.1934(4) 0.2879(3) 0.7068(5) 0.0494(18) Uani 1 1 d . . . . .
H11A H 0.136394 0.283854 0.712945 0.059 Uiso 1 1 calc R . . . .
H11B H 0.222373 0.257014 0.691952 0.059 Uiso 1 1 calc R . . . .
C32 C 0.1525(5) 0.5632(3) 0.7159(5) 0.0345(19) Uani 1 1 d . . . . .
C1 C 0.5785(5) 0.6488(3) 0.8573(5) 0.0347(19) Uani 1 1 d . . . . .
C31 C 0.1788(5) 0.5507(3) 0.6271(5) 0.0350(19) Uani 1 1 d . . . . .
C12 C 0.4449(5) 0.5661(3) 0.8573(5) 0.0321(18) Uani 1 1 d . . . . .
C25 C 0.2622(5) 0.4928(3) 0.5484(5) 0.0323(18) Uani 1 1 d . . . . .
C8 C 0.3898(5) 0.5721(3) 1.0561(5) 0.0384(19) Uani 1 1 d . . . . .
H8 H 0.417982 0.534301 1.056306 0.046 Uiso 1 1 calc R . . . .
C20 C 0.3327(5) 0.3452(3) 0.7100(5) 0.0323(18) Uani 1 1 d . . . . .
C14 C 0.0352(5) 0.4220(3) 0.7090(5) 0.0360(19) Uani 1 1 d . . . . .
C9 C 0.2637(5) 0.7424(3) 0.7987(5) 0.0360(19) Uani 1 1 d . . . . .
H9 H 0.218445 0.770843 0.804201 0.043 Uiso 1 1 calc R . . . .
C10 C 0.2664(5) 0.7173(3) 0.7120(5) 0.0370(19) Uani 1 1 d . . . . .
H10 H 0.224381 0.724612 0.646735 0.044 Uiso 1 1 calc R . . . .
C13 C 0.1142(5) 0.3885(3) 0.7642(6) 0.0374(19) Uani 1 1 d . . . . .
C21 C 0.3813(6) 0.2978(3) 0.6904(5) 0.044(2) Uani 1 1 d . . . . .
H21 H 0.353553 0.259423 0.682385 0.053 Uiso 1 1 calc R . . . .
C5 C 0.5150(6) 0.7913(3) 1.0797(5) 0.0385(19) Uani 1 1 d . . . . .
H5 H 0.485515 0.822342 1.103846 0.046 Uiso 1 1 calc R . . . .
C4 C 0.6100(6) 0.7861(3) 1.0948(5) 0.040(2) Uani 1 1 d . . . . .
H4 H 0.659429 0.812502 1.130497 0.048 Uiso 1 1 calc R . . . .
C23 C 0.5075(5) 0.3627(3) 0.6915(5) 0.0394(19) Uani 1 1 d . . . . .
H23 H 0.567910 0.370174 0.683831 0.047 Uiso 1 1 calc R . . . .
C24 C 0.4546(5) 0.4075(3) 0.7117(5) 0.0383(19) Uani 1 1 d . . . . .
H24 H 0.480491 0.446315 0.718549 0.046 Uiso 1 1 calc R . . . .
C6 C 0.3032(5) 0.6443(3) 1.0831(5) 0.0358(19) Uani 1 1 d . . . . .
H6 H 0.259811 0.666660 1.105289 0.043 Uiso 1 1 calc R . . . .
C11 C 0.3435(5) 0.6792(3) 0.7407(6) 0.040(2) Uani 1 1 d . . . . .
H11 H 0.363832 0.655522 0.696571 0.048 Uiso 1 1 calc R . . . .
C15 C -0.0457(5) 0.4257(3) 0.7336(6) 0.041(2) Uani 1 1 d . . . . .
C19 C 0.2358(5) 0.3405(3) 0.7199(5) 0.039(2) Uani 1 1 d . . . . .
C3 C 0.6203(5) 0.7338(3) 1.0470(5) 0.0389(19) Uani 1 1 d . . . . .
H3 H 0.679067 0.718470 1.043831 0.047 Uiso 1 1 calc R . . . .
C7 C 0.3227(5) 0.5851(3) 1.1004(5) 0.0385(19) Uani 1 1 d . . . . .
H7 H 0.295464 0.558747 1.135450 0.046 Uiso 1 1 calc R . . . .
C36 C 0.1742(5) 0.5349(4) 0.8761(6) 0.041(2) Uani 1 1 d . . . . .
H36 H 0.202164 0.508653 0.929775 0.049 Uiso 1 1 calc R . . . .
C26 C 0.2223(6) 0.4467(4) 0.4858(6) 0.043(2) Uani 1 1 d . . . . .
C30 C 0.3327(6) 0.5229(4) 0.5257(6) 0.048(2) Uani 1 1 d . . . . .
C34 C 0.0752(5) 0.6167(4) 0.8113(6) 0.045(2) Uani 1 1 d . . . . .
H34 H 0.035371 0.648251 0.818036 0.054 Uiso 1 1 calc R . . . .
C18 C 0.1055(5) 0.3613(4) 0.8472(7) 0.052(2) Uani 1 1 d . . . . .
C27 C 0.2479(7) 0.4316(4) 0.4067(6) 0.056(2) Uani 1 1 d . . . . .
C33 C 0.0927(5) 0.6090(3) 0.7227(6) 0.043(2) Uani 1 1 d . . . . .
H33 H 0.064340 0.634402 0.668007 0.051 Uiso 1 1 calc R . . . .
C22 C 0.4702(6) 0.3062(4) 0.6825(6) 0.046(2) Uani 1 1 d . . . . .
H22 H 0.505750 0.273653 0.671064 0.055 Uiso 1 1 calc R . . . .
C35 C 0.1148(5) 0.5793(4) 0.8887(6) 0.047(2) Uani 1 1 d . . . . .
H35 H 0.102149 0.583567 0.949224 0.056 Uiso 1 1 calc R . . . .
C16 C -0.0514(6) 0.3979(4) 0.8152(7) 0.057(3) Uani 1 1 d . . . . .
C28 C 0.3201(7) 0.4630(5) 0.3863(6) 0.061(3) Uani 1 1 d . . . . .
C29 C 0.3618(6) 0.5081(4) 0.4478(7) 0.052(2) Uani 1 1 d . . . . .
C17 C 0.0256(6) 0.3658(4) 0.8729(6) 0.062(3) Uani 1 1 d . . . . .
B1 B 0.3632(6) 0.7272(4) 0.9861(6) 0.037(2) Uani 1 1 d . . . . .
H1 H 0.321301 0.756767 1.003977 0.044 Uiso 1 1 calc R . . . .

loop_
_atom_site_aniso_label
_atom_site_aniso_U_11
_atom_site_aniso_U_22
_atom_site_aniso_U_33
_atom_site_aniso_U_23
_atom_site_aniso_U_13
_atom_site_aniso_U_12
Co1 0.0278(5) 0.0314(6) 0.0323(6) 0.0015(5) 0.0086(4) 0.0007(5)
Fe1 0.0296(6) 0.0313(6) 0.0314(6) 0.0009(5) 0.0091(5) 0.0000(5)
Cl1 0.0329(11) 0.0474(13) 0.0493(12) 0.0088(10) 0.0079(10) 0.0003(10)
F1 0.043(3) 0.051(3) 0.046(3) 0.009(2) 0.012(2) 0.004(2)
F6 0.058(3) 0.054(3) 0.060(3) -0.010(2) 0.017(3) -0.004(3)
F10 0.063(3) 0.060(3) 0.060(3) 0.001(3) 0.030(3) -0.017(3)
F2 0.032(3) 0.074(4) 0.063(3) 0.007(3) 0.011(2) 0.015(2)
F5 0.046(3) 0.093(4) 0.074(3) 0.037(3) 0.025(3) 0.015(3)
F7 0.092(4) 0.079(4) 0.064(3) -0.029(3) 0.020(3) 0.015(3)
N6 0.033(4) 0.032(4) 0.030(3) 0.000(3) 0.009(3) 0.006(3)
N15 0.024(3) 0.034(4) 0.037(4) -0.002(3) 0.006(3) 0.004(3)
N12 0.035(4) 0.030(4) 0.032(3) -0.002(3) 0.011(3) 0.002(3)
O1 0.040(3) 0.065(4) 0.052(3) 0.020(3) -0.006(3) -0.009(3)
N5 0.027(3) 0.036(4) 0.041(4) -0.003(3) 0.016(3) 0.004(3)
N8 0.034(4) 0.029(4) 0.027(3) 0.000(3) 0.012(3) 0.001(3)
O2 0.048(3) 0.060(4) 0.071(4) 0.029(3) 0.031(3) 0.009(3)
F9 0.087(4) 0.095(4) 0.085(4) 0.018(3) 0.060(3) 0.006(3)
O3 0.051(4) 0.052(4) 0.063(4) 0.006(3) 0.027(3) -0.003(3)
N2 0.034(4) 0.036(4) 0.028(3) -0.001(3) 0.008(3) 0.002(3)
N13 0.032(4) 0.035(4) 0.034(4) -0.002(3) 0.012(3) 0.002(3)
O4 0.049(4) 0.047(4) 0.065(4) -0.007(3) 0.008(3) -0.005(3)
F3 0.049(3) 0.122(5) 0.090(4) 0.029(4) 0.040(3) 0.020(3)
N9 0.029(4) 0.045(4) 0.034(4) 0.005(3) 0.014(3) 0.008(3)
N3 0.033(4) 0.033(4) 0.021(3) 0.004(3) 0.006(3) 0.000(3)
N10 0.028(4) 0.035(4) 0.033(3) 0.002(3) 0.010(3) -0.003(3)
N7 0.030(3) 0.034(4) 0.034(4) -0.002(3) 0.009(3) 0.002(3)
F8 0.119(5) 0.114(5) 0.064(3) -0.003(3) 0.055(3) 0.029(4)
N4 0.040(4) 0.030(4) 0.037(4) 0.000(3) 0.017(3) 0.007(3)
F4 0.066(4) 0.158(6) 0.102(5) 0.068(4) 0.050(3) 0.026(4)
N1 0.050(4) 0.035(4) 0.055(4) 0.008(3) 0.032(4) 0.010(3)
N14 0.047(4) 0.049(4) 0.038(4) 0.008(3) 0.014(3) 0.014(3)
C2 0.031(4) 0.032(5) 0.028(4) -0.013(3) 0.012(4) -0.010(3)
N11 0.037(4) 0.035(4) 0.078(5) -0.006(4) 0.021(4) -0.004(3)
C32 0.031(4) 0.033(5) 0.033(4) -0.001(4) 0.001(4) -0.003(4)
C1 0.037(5) 0.032(5) 0.029(4) -0.002(3) 0.002(4) 0.004(4)
C31 0.033(5) 0.037(5) 0.030(4) 0.004(4) 0.006(4) -0.002(4)
C12 0.032(4) 0.037(5) 0.027(4) 0.001(4) 0.008(4) -0.005(4)
C25 0.033(4) 0.036(5) 0.029(4) 0.002(4) 0.011(4) 0.006(4)
C8 0.034(5) 0.039(5) 0.039(5) 0.007(4) 0.008(4) 0.002(4)
C20 0.033(4) 0.029(5) 0.036(4) 0.001(3) 0.012(4) 0.000(3)
C14 0.033(5) 0.040(5) 0.035(5) 0.002(4) 0.013(4) 0.000(4)
C9 0.030(4) 0.033(5) 0.044(5) 0.012(4) 0.011(4) 0.002(3)
C10 0.032(4) 0.046(5) 0.029(4) 0.007(4) 0.005(4) -0.001(4)
C13 0.020(4) 0.039(5) 0.048(5) -0.005(4) 0.004(4) -0.006(3)
C21 0.049(5) 0.031(5) 0.048(5) 0.000(4) 0.011(4) -0.002(4)
C5 0.059(6) 0.027(4) 0.036(4) -0.004(4) 0.025(4) -0.005(4)
C4 0.042(5) 0.044(5) 0.034(4) -0.007(4) 0.012(4) -0.004(4)
C23 0.036(5) 0.048(5) 0.032(4) 0.002(4) 0.008(4) 0.007(4)
C24 0.034(5) 0.038(5) 0.044(5) -0.005(4) 0.013(4) 0.002(4)
C6 0.028(4) 0.049(5) 0.032(4) -0.007(4) 0.012(4) 0.002(4)
C11 0.040(5) 0.041(5) 0.040(5) 0.005(4) 0.016(4) 0.001(4)
C15 0.025(4) 0.049(5) 0.047(5) 0.001(4) 0.010(4) 0.008(4)
C19 0.042(5) 0.028(5) 0.041(5) 0.005(4) 0.005(4) 0.001(4)
C3 0.036(5) 0.035(5) 0.042(5) 0.007(4) 0.009(4) 0.000(4)
C7 0.032(4) 0.045(5) 0.041(5) 0.003(4) 0.015(4) 0.000(4)
C36 0.042(5) 0.049(5) 0.036(5) -0.008(4) 0.019(4) -0.003(4)
C26 0.044(5) 0.041(5) 0.042(5) -0.001(4) 0.009(4) 0.007(4)
C30 0.051(5) 0.043(6) 0.047(5) -0.001(4) 0.012(5) 0.000(4)
C34 0.040(5) 0.053(5) 0.043(5) -0.013(4) 0.014(4) 0.011(4)
C18 0.024(5) 0.062(6) 0.068(6) 0.015(5) 0.013(5) 0.010(4)
C27 0.069(7) 0.058(6) 0.038(5) -0.016(5) 0.012(5) 0.015(5)
C33 0.038(5) 0.035(5) 0.053(5) 0.002(4) 0.011(4) 0.008(4)
C22 0.044(5) 0.040(5) 0.054(5) -0.017(4) 0.017(4) 0.008(4)
C35 0.040(5) 0.060(6) 0.040(5) -0.005(4) 0.011(4) 0.001(4)
C16 0.027(5) 0.085(7) 0.070(6) 0.007(6) 0.029(5) 0.002(5)
C28 0.070(7) 0.080(8) 0.042(5) 0.004(5) 0.032(5) 0.020(6)
C29 0.049(6) 0.061(6) 0.055(6) 0.010(5) 0.030(5) 0.010(5)
C17 0.049(6) 0.090(8) 0.050(6) 0.019(5) 0.021(5) 0.001(5)
B1 0.040(5) 0.028(5) 0.041(5) 0.001(4) 0.011(4) 0.008(4)

loop_
_atom_type_symbol
_atom_type_description
_atom_type_scat_dispersion_real
_atom_type_scat_dispersion_imag
_atom_type_scat_source
C C 0.0033 0.0016 'International Tables Vol C Tables 4.2.6.8 and 6.1.1.4'
H H 0.0000 0.0000 'International Tables Vol C Tables 4.2.6.8 and 6.1.1.4'
B B 0.0013 0.0007 'International Tables Vol C Tables 4.2.6.8 and 6.1.1.4'
Cl Cl 0.1484 0.1585 'International Tables Vol C Tables 4.2.6.8 and 6.1.1.4'
Co Co 0.3494 0.9721 'International Tables Vol C Tables 4.2.6.8 and 6.1.1.4'
F F 0.0171 0.0103 'International Tables Vol C Tables 4.2.6.8 and 6.1.1.4'
Fe Fe 0.3463 0.8444 'International Tables Vol C Tables 4.2.6.8 and 6.1.1.4'
N N 0.0061 0.0033 'International Tables Vol C Tables 4.2.6.8 and 6.1.1.4'
O O 0.0106 0.0060 'International Tables Vol C Tables 4.2.6.8 and 6.1.1.4'

loop_
_geom_angle_atom_site_label_1
_geom_angle_atom_site_label_2
_geom_angle_atom_site_label_3
_geom_angle
_geom_angle_site_symmetry_1
_geom_angle_site_symmetry_3
_geom_angle_publ_flag
N15 Co1 N10 98.0(2) . . ?
N12 Co1 N15 169.8(2) . . ?
N12 Co1 N2 91.8(2) . 3_667 ?
N12 Co1 N13 95.2(2) . . ?
N12 Co1 N9 94.5(2) . . ?
N12 Co1 N10 76.8(2) . . ?
N2 Co1 N15 96.7(2) 3_667 . ?
N2 Co1 N9 85.5(2) 3_667 . ?
N2 Co1 N10 86.8(2) 3_667 . ?
N13 Co1 N15 76.7(2) . . ?
N13 Co1 N2 172.2(2) . 3_667 ?
N13 Co1 N9 90.4(2) . . ?
N13 Co1 N10 98.3(2) . . ?
N9 Co1 N15 91.8(2) . . ?
N9 Co1 N10 168.2(2) . . ?
N6 Fe1 N8 88.3(2) . . ?
N3 Fe1 N6 88.0(2) . . ?
N3 Fe1 N8 88.5(2) . . ?
C2 Fe1 N6 90.7(3) . . ?
C2 Fe1 N8 178.8(3) . . ?
C2 Fe1 N3 92.2(3) . . ?
C2 Fe1 C1 86.7(3) . . ?
C1 Fe1 N6 177.4(3) . . ?
C1 Fe1 N8 94.2(3) . . ?
C1 Fe1 N3 91.5(3) . . ?
C12 Fe1 N6 90.1(3) . . ?
C12 Fe1 N8 88.7(3) . . ?
C12 Fe1 N3 176.7(3) . . ?
C12 Fe1 C2 90.6(3) . . ?
C12 Fe1 C1 90.6(3) . . ?
O1 Cl1 O3 109.2(4) . . ?
O2 Cl1 O1 108.8(3) . . ?
O2 Cl1 O3 108.9(3) . . ?
O4 Cl1 O1 108.7(3) . . ?
O4 Cl1 O2 110.9(4) . . ?
O4 Cl1 O3 110.4(3) . . ?
N5 N6 Fe1 119.7(5) . . ?
C8 N6 Fe1 133.3(5) . . ?
C8 N6 N5 107.0(6) . . ?
C32 N15 Co1 115.1(5) . . ?
C36 N15 Co1 126.4(5) . . ?
C36 N15 C32 118.4(6) . . ?
C20 N12 Co1 115.8(5) . . ?
C24 N12 Co1 126.3(5) . . ?
C24 N12 C20 117.7(6) . . ?
N6 N5 B1 118.6(6) . . ?
C6 N5 N6 108.9(6) . . ?
C6 N5 B1 132.5(6) . . ?
N7 N8 Fe1 119.3(4) . . ?
C11 N8 Fe1 134.1(5) . . ?
C11 N8 N7 106.5(6) . . ?
C2 N2 Co1 148.8(6) . 3_667 ?
C31 N13 Co1 116.2(5) . . ?
C31 N13 C25 118.5(6) . . ?
C25 N13 Co1 124.8(4) . . ?
C12 N9 Co1 152.2(6) . . ?
N4 N3 Fe1 120.2(4) . . ?
C3 N3 Fe1 132.4(5) . . ?
C3 N3 N4 107.4(6) . . ?
C13 N10 Co1 122.1(5) . . ?
C19 N10 Co1 115.8(5) . . ?
C19 N10 C13 121.1(6) . . ?
N8 N7 B1 118.8(6) . . ?
C9 N7 N8 109.2(6) . . ?
C9 N7 B1 131.7(7) . . ?
N3 N4 B1 118.4(6) . . ?
C5 N4 N3 109.0(6) . . ?
C5 N4 B1 132.6(7) . . ?
H14A N14 H14B 120.0 . . ?
C31 N14 H14A 120.0 . . ?
C31 N14 H14B 120.0 . . ?
N2 C2 Fe1 174.9(6) . . ?
H11A N11 H11B 120.0 . . ?
C19 N11 H11A 120.0 . . ?
C19 N11 H11B 120.0 . . ?
N15 C32 C31 114.4(6) . . ?
N15 C32 C33 121.6(7) . . ?
C33 C32 C31 124.0(7) . . ?
N1 C1 Fe1 176.3(7) . . ?
N13 C31 N14 125.0(7) . . ?
N13 C31 C32 117.0(6) . . ?
N14 C31 C32 118.0(7) . . ?
N9 C12 Fe1 172.1(7) . . ?
C26 C25 N13 121.7(7) . . ?
C30 C25 N13 123.5(7) . . ?
C30 C25 C26 114.7(7) . . ?
N6 C8 H8 125.0 . . ?
N6 C8 C7 110.1(7) . . ?
C7 C8 H8 125.0 . . ?
N12 C20 C21 122.0(7) . . ?
N12 C20 C19 114.7(6) . . ?
C21 C20 C19 123.4(7) . . ?
F1 C14 C13 119.1(7) . . ?
F1 C14 C15 118.8(7) . . ?
C15 C14 C13 122.0(7) . . ?
N7 C9 H9 125.8 . . ?
N7 C9 C10 108.4(7) . . ?
C10 C9 H9 125.8 . . ?
C9 C10 H10 127.6 . . ?
C11 C10 C9 104.8(6) . . ?
C11 C10 H10 127.6 . . ?
C14 C13 N10 121.0(7) . . ?
C18 C13 N10 123.1(7) . . ?
C18 C13 C14 115.5(7) . . ?
C20 C21 H21 120.3 . . ?
C22 C21 C20 119.4(7) . . ?
C22 C21 H21 120.3 . . ?
N4 C5 H5 125.5 . . ?
N4 C5 C4 109.0(7) . . ?
C4 C5 H5 125.5 . . ?
C5 C4 H4 127.2 . . ?
C5 C4 C3 105.6(7) . . ?
C3 C4 H4 127.2 . . ?
C24 C23 H23 121.1 . . ?
C24 C23 C22 117.9(7) . . ?
C22 C23 H23 121.1 . . ?
N12 C24 C23 124.0(7) . . ?
N12 C24 H24 118.0 . . ?
C23 C24 H24 118.0 . . ?
N5 C6 H6 125.7 . . ?
N5 C6 C7 108.7(7) . . ?
C7 C6 H6 125.7 . . ?
N8 C11 C10 111.0(7) . . ?
N8 C11 H11 124.5 . . ?
C10 C11 H11 124.5 . . ?
F2 C15 C14 119.8(7) . . ?
F2 C15 C16 119.7(7) . . ?
C16 C15 C14 120.5(7) . . ?
N10 C19 N11 125.4(7) . . ?
N10 C19 C20 116.3(7) . . ?
N11 C19 C20 118.2(7) . . ?
N3 C3 C4 109.0(7) . . ?
N3 C3 H3 125.5 . . ?
C4 C3 H3 125.5 . . ?
C8 C7 C6 105.4(7) . . ?
C8 C7 H7 127.3 . . ?
C6 C7 H7 127.3 . . ?
N15 C36 H36 118.2 . . ?
N15 C36 C35 123.6(7) . . ?
C35 C36 H36 118.2 . . ?
F6 C26 C25 118.6(7) . . ?
C27 C26 F6 117.2(8) . . ?
C27 C26 C25 124.0(9) . . ?
F10 C30 C25 118.7(7) . . ?
F10 C30 C29 118.4(8) . . ?
C29 C30 C25 122.9(8) . . ?
C33 C34 H34 119.8 . . ?
C35 C34 H34 119.8 . . ?
C35 C34 C33 120.4(7) . . ?
F5 C18 C13 119.2(7) . . ?
F5 C18 C17 118.1(8) . . ?
C17 C18 C13 122.6(8) . . ?
F7 C27 C26 121.1(9) . . ?
F7 C27 C28 119.3(8) . . ?
C26 C27 C28 119.6(9) . . ?
C32 C33 C34 118.3(7) . . ?
C32 C33 H33 120.8 . . ?
C34 C33 H33 120.8 . . ?
C21 C22 C23 119.1(7) . . ?
C21 C22 H22 120.5 . . ?
C23 C22 H22 120.5 . . ?
C36 C35 H35 121.2 . . ?
C34 C35 C36 117.7(8) . . ?
C34 C35 H35 121.2 . . ?
F3 C16 C15 120.0(8) . . ?
F3 C16 C17 120.6(8) . . ?
C15 C16 C17 119.4(8) . . ?
F8 C28 C27 120.4(9) . . ?
F8 C28 C29 122.0(10) . . ?
C29 C28 C27 117.6(8) . . ?
F9 C29 C30 119.9(9) . . ?
F9 C29 C28 118.8(8) . . ?
C28 C29 C30 121.2(9) . . ?
F4 C17 C16 119.9(8) . . ?
C18 C17 F4 120.1(8) . . ?
C18 C17 C16 119.9(8) . . ?
N5 B1 H1 111.9 . . ?
N7 B1 N5 107.0(6) . . ?
N7 B1 N4 107.1(6) . . ?
N7 B1 H1 111.9 . . ?
N4 B1 N5 106.9(6) . . ?
N4 B1 H1 111.9 . . ?

loop_
_geom_bond_atom_site_label_1
_geom_bond_atom_site_label_2
_geom_bond_distance
_geom_bond_site_symmetry_2
_geom_bond_publ_flag
Co1 N15 2.126(6) . ?
Co1 N12 2.103(6) . ?
Co1 N2 2.112(6) 3_667 ?
Co1 N13 2.104(6) . ?
Co1 N9 2.114(6) . ?
Co1 N10 2.127(6) . ?
Fe1 N6 1.968(6) . ?
Fe1 N8 1.976(6) . ?
Fe1 N3 1.965(6) . ?
Fe1 C2 1.900(8) . ?
Fe1 C1 1.929(8) . ?
Fe1 C12 1.896(8) . ?
Cl1 O1 1.443(5) . ?
Cl1 O2 1.431(5) . ?
Cl1 O3 1.444(6) . ?
Cl1 O4 1.430(5) . ?
F1 C14 1.333(8) . ?
F6 C26 1.361(9) . ?
F10 C30 1.358(9) . ?
F2 C15 1.339(8) . ?
F5 C18 1.345(8) . ?
F7 C27 1.339(9) . ?
N6 N5 1.354(7) . ?
N6 C8 1.350(9) . ?
N15 C32 1.353(8) . ?
N15 C36 1.325(8) . ?
N12 C20 1.345(8) . ?
N12 C24 1.320(9) . ?
N5 C6 1.353(9) . ?
N5 B1 1.546(10) . ?
N8 N7 1.362(7) . ?
N8 C11 1.327(8) . ?
F9 C29 1.350(9) . ?
N2 C2 1.163(8) . ?
N13 C31 1.303(9) . ?
N13 C25 1.405(8) . ?
F3 C16 1.344(9) . ?
N9 C12 1.154(8) . ?
N3 N4 1.355(7) . ?
N3 C3 1.333(8) . ?
N10 C13 1.405(9) . ?
N10 C19 1.303(9) . ?
N7 C9 1.344(8) . ?
N7 B1 1.527(10) . ?
F8 C28 1.322(9) . ?
N4 C5 1.345(9) . ?
N4 B1 1.530(10) . ?
F4 C17 1.354(9) . ?
N1 C1 1.157(9) . ?
N14 H14A 0.8800 . ?
N14 H14B 0.8800 . ?
N14 C31 1.334(8) . ?
N11 H11A 0.8800 . ?
N11 H11B 0.8800 . ?
N11 C19 1.330(9) . ?
C32 C31 1.473(10) . ?
C32 C33 1.385(10) . ?
C25 C26 1.375(10) . ?
C25 C30 1.369(10) . ?
C8 H8 0.9500 . ?
C8 C7 1.373(10) . ?
C20 C21 1.370(10) . ?
C20 C19 1.486(10) . ?
C14 C13 1.397(10) . ?
C14 C15 1.355(10) . ?
C9 H9 0.9500 . ?
C9 C10 1.378(10) . ?
C10 H10 0.9500 . ?
C10 C11 1.377(10) . ?
C13 C18 1.382(11) . ?
C21 H21 0.9500 . ?
C21 C22 1.367(10) . ?
C5 H5 0.9500 . ?
C5 C4 1.352(10) . ?
C4 H4 0.9500 . ?
C4 C3 1.400(10) . ?
C23 H23 0.9500 . ?
C23 C24 1.366(9) . ?
C23 C22 1.380(10) . ?
C24 H24 0.9500 . ?
C6 H6 0.9500 . ?
C6 C7 1.374(10) . ?
C11 H11 0.9500 . ?
C15 C16 1.352(11) . ?
C3 H3 0.9500 . ?
C7 H7 0.9500 . ?
C36 H36 0.9500 . ?
C36 C35 1.384(10) . ?
C26 C27 1.351(11) . ?
C30 C29 1.362(11) . ?
C34 H34 0.9500 . ?
C34 C33 1.387(10) . ?
C34 C35 1.364(10) . ?
C18 C17 1.351(11) . ?
C27 C28 1.391(13) . ?
C33 H33 0.9500 . ?
C22 H22 0.9500 . ?
C35 H35 0.9500 . ?
C16 C17 1.372(11) . ?
C28 C29 1.355(12) . ?
B1 H1 1.0000 . ?

loop_
_geom_torsion_atom_site_label_1
_geom_torsion_atom_site_label_2
_geom_torsion_atom_site_label_3
_geom_torsion_atom_site_label_4
_geom_torsion
_geom_torsion_site_symmetry_1
_geom_torsion_site_symmetry_2
_geom_torsion_site_symmetry_3
_geom_torsion_site_symmetry_4
_geom_torsion_publ_flag
Co1 N15 C32 C31 3.0(8) . . . . ?
Co1 N15 C32 C33 -175.3(5) . . . . ?
Co1 N15 C36 C35 175.3(6) . . . . ?
Co1 N12 C20 C21 -172.3(6) . . . . ?
Co1 N12 C20 C19 7.5(8) . . . . ?
Co1 N12 C24 C23 172.1(5) . . . . ?
Co1 N13 C31 N14 173.9(6) . . . . ?
Co1 N13 C31 C32 -7.1(8) . . . . ?
Co1 N13 C25 C26 84.2(8) . . . . ?
Co1 N13 C25 C30 -92.7(8) . . . . ?
Co1 N10 C13 C14 71.0(8) . . . . ?
Co1 N10 C13 C18 -101.1(8) . . . . ?
Co1 N10 C19 N11 174.8(6) . . . . ?
Co1 N10 C19 C20 -4.4(8) . . . . ?
Fe1 N6 N5 C6 177.8(4) . . . . ?
Fe1 N6 N5 B1 -1.2(8) . . . . ?
Fe1 N6 C8 C7 -176.9(5) . . . . ?
Fe1 N8 N7 C9 -176.7(4) . . . . ?
Fe1 N8 N7 B1 -1.6(8) . . . . ?
Fe1 N8 C11 C10 176.0(5) . . . . ?
Fe1 N3 N4 C5 178.0(4) . . . . ?
Fe1 N3 N4 B1 0.1(8) . . . . ?
Fe1 N3 C3 C4 -178.4(5) . . . . ?
F1 C14 C13 N10 8.0(11) . . . . ?
F1 C14 C13 C18 -179.4(7) . . . . ?
F1 C14 C15 F2 0.3(11) . . . . ?
F1 C14 C15 C16 178.9(7) . . . . ?
F6 C26 C27 F7 -0.6(11) . . . . ?
F6 C26 C27 C28 177.7(7) . . . . ?
F10 C30 C29 F9 -0.9(12) . . . . ?
F10 C30 C29 C28 -179.7(8) . . . . ?
F2 C15 C16 F3 -1.8(13) . . . . ?
F2 C15 C16 C17 178.6(8) . . . . ?
F5 C18 C17 F4 0.5(14) . . . . ?
F5 C18 C17 C16 179.9(8) . . . . ?
F7 C27 C28 F8 -1.3(13) . . . . ?
F7 C27 C28 C29 178.1(8) . . . . ?
N6 N5 C6 C7 -0.4(7) . . . . ?
N6 N5 B1 N7 58.0(8) . . . . ?
N6 N5 B1 N4 -56.4(8) . . . . ?
N6 C8 C7 C6 -0.8(8) . . . . ?
N15 C32 C31 N13 2.7(9) . . . . ?
N15 C32 C31 N14 -178.3(6) . . . . ?
N15 C32 C33 C34 -0.6(11) . . . . ?
N15 C36 C35 C34 -0.1(12) . . . . ?
N12 C20 C21 C22 -0.3(11) . . . . ?
N12 C20 C19 N10 -2.0(10) . . . . ?
N12 C20 C19 N11 178.7(6) . . . . ?
N5 N6 C8 C7 0.6(8) . . . . ?
N5 C6 C7 C8 0.8(8) . . . . ?
N8 N7 C9 C10 -0.2(8) . . . . ?
N8 N7 B1 N5 -56.0(8) . . . . ?
N8 N7 B1 N4 58.3(8) . . . . ?
N13 C25 C26 F6 5.5(11) . . . . ?
N13 C25 C26 C27 -178.1(7) . . . . ?
N13 C25 C30 F10 -2.1(11) . . . . ?
N13 C25 C30 C29 176.6(7) . . . . ?
F3 C16 C17 F4 -1.2(15) . . . . ?
F3 C16 C17 C18 179.3(9) . . . . ?
N3 N4 C5 C4 1.7(8) . . . . ?
N3 N4 B1 N5 56.9(8) . . . . ?
N3 N4 B1 N7 -57.4(8) . . . . ?
N10 C13 C18 F5 -5.8(12) . . . . ?
N10 C13 C18 C17 173.6(8) . . . . ?
N7 N8 C11 C10 -0.5(8) . . . . ?
N7 C9 C10 C11 -0.1(8) . . . . ?
F8 C28 C29 F9 -0.6(13) . . . . ?
F8 C28 C29 C30 178.2(8) . . . . ?
N4 N3 C3 C4 1.8(8) . . . . ?
N4 C5 C4 C3 -0.6(8) . . . . ?
C32 N15 C36 C35 -1.6(11) . . . . ?
C31 N13 C25 C26 -104.3(8) . . . . ?
C31 N13 C25 C30 78.8(9) . . . . ?
C31 C32 C33 C34 -178.7(7) . . . . ?
C25 N13 C31 N14 1.7(11) . . . . ?
C25 N13 C31 C32 -179.3(6) . . . . ?
C25 C26 C27 F7 -177.0(7) . . . . ?
C25 C26 C27 C28 1.3(13) . . . . ?
C25 C30 C29 F9 -179.6(7) . . . . ?
C25 C30 C29 C28 1.7(13) . . . . ?
C8 N6 N5 C6 -0.1(7) . . . . ?
C8 N6 N5 B1 -179.1(6) . . . . ?
C20 N12 C24 C23 -1.6(11) . . . . ?
C20 C21 C22 C23 -2.0(12) . . . . ?
C14 C13 C18 F5 -178.3(7) . . . . ?
C14 C13 C18 C17 1.1(13) . . . . ?
C14 C15 C16 F3 179.5(8) . . . . ?
C14 C15 C16 C17 -0.1(14) . . . . ?
C9 N7 B1 N5 117.7(8) . . . . ?
C9 N7 B1 N4 -128.0(8) . . . . ?
C9 C10 C11 N8 0.4(9) . . . . ?
C13 N10 C19 N11 6.6(12) . . . . ?
C13 N10 C19 C20 -172.6(6) . . . . ?
C13 C14 C15 F2 -176.9(7) . . . . ?
C13 C14 C15 C16 1.8(13) . . . . ?
C13 C18 C17 F4 -178.9(8) . . . . ?
C13 C18 C17 C16 0.5(15) . . . . ?
C21 C20 C19 N10 177.8(7) . . . . ?
C21 C20 C19 N11 -1.5(11) . . . . ?
C5 N4 B1 N5 -120.4(8) . . . . ?
C5 N4 B1 N7 125.3(8) . . . . ?
C5 C4 C3 N3 -0.7(8) . . . . ?
C24 N12 C20 C21 2.1(10) . . . . ?
C24 N12 C20 C19 -178.1(6) . . . . ?
C24 C23 C22 C21 2.4(11) . . . . ?
C6 N5 B1 N7 -120.7(8) . . . . ?
C6 N5 B1 N4 124.9(8) . . . . ?
C11 N8 N7 C9 0.5(7) . . . . ?
C11 N8 N7 B1 175.5(6) . . . . ?
C15 C14 C13 N10 -174.9(7) . . . . ?
C15 C14 C13 C18 -2.3(11) . . . . ?
C15 C16 C17 F4 178.3(8) . . . . ?
C15 C16 C17 C18 -1.1(15) . . . . ?
C19 N10 C13 C14 -121.6(8) . . . . ?
C19 N10 C13 C18 66.3(10) . . . . ?
C19 C20 C21 C22 179.9(7) . . . . ?
C3 N3 N4 C5 -2.1(7) . . . . ?
C3 N3 N4 B1 180.0(6) . . . . ?
C36 N15 C32 C31 -179.8(6) . . . . ?
C36 N15 C32 C33 1.9(10) . . . . ?
C26 C25 C30 F10 -179.2(6) . . . . ?
C26 C25 C30 C29 -0.5(11) . . . . ?
C26 C27 C28 F8 -179.6(7) . . . . ?
C26 C27 C28 C29 -0.1(13) . . . . ?
C30 C25 C26 F6 -177.3(7) . . . . ?
C30 C25 C26 C27 -0.9(11) . . . . ?
C27 C28 C29 F9 180.0(8) . . . . ?
C27 C28 C29 C30 -1.3(13) . . . . ?
C33 C32 C31 N13 -179.1(7) . . . . ?
C33 C32 C31 N14 -0.1(11) . . . . ?
C33 C34 C35 C36 1.5(12) . . . . ?
C22 C23 C24 N12 -0.6(11) . . . . ?
C35 C34 C33 C32 -1.2(12) . . . . ?
B1 N5 C6 C7 178.3(7) . . . . ?
B1 N7 C9 C10 -174.4(7) . . . . ?
B1 N4 C5 C4 179.2(7) . . . . ?
